data_4349192
loop_
_publ_author_name
'Loera Fernandez, Ismael I.'
'Donaldson, Samantha L.'
'Schipper, Desmond E.'
'Andleeb, Sohaila'
'Whitmire, Kenton H.'

_publ_section_title
;
 Anionic Bismuth-Oxido Carboxylate Clusters with Transition Metal
 Countercations.
;
_journal_issue 21
_journal_name_full 'Inorganic chemistry'
_journal_page_first 11560
_journal_page_last 11569
_journal_paper_doi 10.1021/acs.inorgchem.6b02092
_journal_volume 55
_journal_year 2016
_chemical_formula_sum 'C42 H66 Bi6 F36 N6 Ni3 O64'
_chemical_formula_weight 3793.01
_chemical_name_systematic
;
Tris(bis(acetonitrile)-tetraaqua nickel (II))-tetrakis(\m~3~-oxo)-tetrakis(\m~3~-hydroxo) dodecakis(\m-\k^1^:\k^1^trifluoroacetato) hexakisbismuth water solvate
;
_space_group_crystal_system cubic
_space_group_IT_number 200
_space_group_name_Hall '-P 2 2 3'
_space_group_name_H-M_alt 'P m -3'
_atom_sites_solution_hydrogens geom
_audit_creation_method SHELXL-2013
_cell_angle_alpha 90
_cell_angle_beta 90
_cell_angle_gamma 90
_cell_formula_units_Z 1
_cell_length_a 14.906(2)
_cell_length_b 14.906(2)
_cell_length_c 14.906(2)
_cell_measurement_reflns_used 10836
_cell_measurement_temperature 173
_cell_measurement_theta_max 31.9
_cell_measurement_theta_min 2.4
_cell_volume 3311.9(8)
_computing_structure_refinement 'SHELXL-2013 (Sheldrick, 2013)'
_diffrn_ambient_temperature 173
_diffrn_detector CCD
_diffrn_detector_area_resol_mean 13.6612
_diffrn_measured_fraction_theta_full 0.992
_diffrn_measured_fraction_theta_max 0.995
_diffrn_measurement_device
;
SCXMini: Fixed Chi 2 circle
;
_diffrn_measurement_device_type
;
Rigaku Mercury2 (2x2 bin mode)
;
_diffrn_measurement_method 'profile data from \w-scans'
_diffrn_measurement_specimen_support Fiber
_diffrn_radiation_monochromator 'Graphite Monochromator'
_diffrn_radiation_type MoK\a
_diffrn_radiation_wavelength 0.71073
_diffrn_reflns_av_R_equivalents 0.0574
_diffrn_reflns_av_unetI/netI 0.0212
_diffrn_reflns_Laue_measured_fraction_full 0.992
_diffrn_reflns_Laue_measured_fraction_max 0.995
_diffrn_reflns_limit_h_max 20
_diffrn_reflns_limit_h_min -21
_diffrn_reflns_limit_k_max 20
_diffrn_reflns_limit_k_min -21
_diffrn_reflns_limit_l_max 22
_diffrn_reflns_limit_l_min -16
_diffrn_reflns_number 28517
_diffrn_reflns_point_group_measured_fraction_full 0.992
_diffrn_reflns_point_group_measured_fraction_max 0.995
_diffrn_reflns_theta_full 25.242
_diffrn_reflns_theta_max 31.924
_diffrn_reflns_theta_min 2.367
_diffrn_source 'Sealed Tube'
_exptl_absorpt_coefficient_mu 8.487
_exptl_absorpt_correction_T_max 1.000
_exptl_absorpt_correction_T_min 0.672
_exptl_absorpt_correction_type multi-scan
_exptl_absorpt_process_details 'SADABS (Sheldrick, 1996)'
_exptl_crystal_colour 'Pale Blue-Green'
_exptl_crystal_density_diffrn 1.902
_exptl_crystal_description 'Square Blocks'
_exptl_crystal_F_000 1778
_exptl_crystal_size_max 0.100
_exptl_crystal_size_mid 0.100
_exptl_crystal_size_min 0.050
_refine_diff_density_max 3.455
_refine_diff_density_min -1.487
_refine_diff_density_rms 0.223
_refine_ls_extinction_coef 0.0031(4)
_refine_ls_extinction_expression Fc^*^=kFc[1+0.001xFc^2^\l^3^/sin(2\q)]^-1/4^
_refine_ls_extinction_method SHELXL
_refine_ls_goodness_of_fit_ref 1.212
_refine_ls_hydrogen_treatment constr
_refine_ls_matrix_type full
_refine_ls_number_parameters 101
_refine_ls_number_reflns 2103
_refine_ls_number_restraints 12
_refine_ls_restrained_S_all 1.223
_refine_ls_R_factor_all 0.0442
_refine_ls_R_factor_gt 0.0410
_refine_ls_shift/su_max 0.000
_refine_ls_shift/su_mean 0.000
_refine_ls_structure_factor_coef Fsqd
_refine_ls_weighting_details
;
 w=1/[\s^2^(Fo^2^)+(0.0707P)^2^+6.2691P]
 where P=(Fo^2^+2Fc^2^)/3
;
_refine_ls_weighting_scheme calc
_refine_ls_wR_factor_gt 0.1205
_refine_ls_wR_factor_ref 0.1227
_reflns_Friedel_coverage 0.000
_reflns_number_gt 1994
_reflns_number_total 2103
_reflns_threshold_expression 'I > 2\s(I)'
_cod_data_source_file ic6b02092_si_002.cif
_cod_data_source_block NiBi6
_cod_depositor_comments
;
The following automatic conversions were performed:

data item '_exptl_absorpt_correction_type' value 'Multi-scan' was
changed to 'multi-scan' in accordance with the
/home/saulius/struct/COD-crude-data/automatic-downloads/DataCite-retrospective/ACS/depositions/lib/dictionaries/cif_core.dic
dictionary named 'cif_core.dic' version 2.4.2 last updated on
2011-04-26.

Automatic conversion script
Id: cif_fix_values 6909 2019-04-08 15:41:33Z antanas 
;
_cod_original_cell_volume 3312.1(15)
_cod_database_code 4349192
_shelx_space_group_comment
;
The symmetry employed for this shelxl refinement is uniquely defined
by the following loop, which should always be used as a source of
symmetry information in preference to the above space-group names.
They are only intended as comments.
;
_shelx_estimated_absorpt_t_min 0.484
_shelx_estimated_absorpt_t_max 0.676
_shelxl_version_number 2013-2

loop_
_space_group_symop_operation_xyz
'x, y, z'
'-x, -y, z'
'-x, y, -z'
'x, -y, -z'
'z, x, y'
'z, -x, -y'
'-z, -x, y'
'-z, x, -y'
'y, z, x'
'-y, z, -x'
'y, -z, -x'
'-y, -z, x'
'-x, -y, -z'
'x, y, -z'
'x, -y, z'
'-x, y, z'
'-z, -x, -y'
'-z, x, y'
'z, x, -y'
'z, -x, y'
'-y, -z, -x'
'y, -z, x'
'-y, z, x'
'y, z, -x'

loop_
_atom_site_label
_atom_site_type_symbol
_atom_site_fract_x
_atom_site_fract_y
_atom_site_fract_z
_atom_site_U_iso_or_equiv
_atom_site_adp_type
_atom_site_occupancy
_atom_site_site_symmetry_order
_atom_site_calc_flag
_atom_site_refinement_flags_posn
_atom_site_refinement_flags_adp
_atom_site_refinement_flags_occupancy
Bi1 Bi 0.32557(2) 0.5000 0.5000 0.02254(14) Uani 1 4 d S T P
O1A O 0.4265(5) 0.4265(5) 0.4265(5) 0.0228(17) Uani 0.5 3 d S T P
O1B O 0.3999(4) 0.3999(4) 0.3999(4) 0.0210(17) Uani 0.5 3 d S T P
O11 O 0.2338(3) 0.5000 0.3399(3) 0.0430(12) Uani 1 2 d S T P
O12 O 0.3399(3) 0.5000 0.2340(3) 0.0431(12) Uani 1 2 d S T P
C11 C 0.2627(4) 0.5000 0.2628(4) 0.0417(16) Uani 1 2 d DS T P
C12 C 0.1897(6) 0.5000 0.1893(6) 0.089(5) Uani 1 2 d DS T P
F1 F 0.1686(13) 0.4122(8) 0.1691(13) 0.200(11) Uani 0.5 1 d D . P
F2 F 0.1110(4) 0.4740(16) 0.2165(6) 0.107(11) Uani 0.5 1 d D . P
F3 F 0.2165(6) 0.4731(15) 0.1108(4) 0.108(10) Uani 0.5 1 d D . P
Ni1 Ni 0.0000 0.5000 0.5000 0.0376(4) Uani 1 8 d S T P
O21 O 0.0933(4) 0.4261(6) 0.4262(6) 0.103(2) Uani 1 1 d . . .
H21A H 0.1278 0.4587 0.3816 0.123 Uiso 1 1 calc R U .
H21B H 0.1277 0.3815 0.4587 0.123 Uiso 1 1 calc R U .
N1 N 0.0000 0.4018(10) 0.4016(9) 0.047(3) Uani 0.5 2 d S T P
C101 C 0.0000 0.3491(12) 0.3489(12) 0.069(6) Uani 0.5 2 d DS T P
C102 C 0.0000 0.2775(12) 0.2768(12) 0.234(18) Uani 1 2 d DS T P
H10C H 0.0375 0.2962 0.2279 0.281 Uiso 0.25 1 calc DR U P
H10B H -0.0601 0.2684 0.2556 0.281 Uiso 0.25 1 calc DR U P
H10A H 0.0227 0.2224 0.3013 0.281 Uiso 0.25 1 calc DR U P
O101 O 0.0000 0.0000 0.0000 0.074(7) Uani 1 24 d S T P
O51 O 0.0000 0.5000 0.0000 0.29(3) Uani 1 8 d S T P
O50 O 0.2868(10) 0.2868(10) 0.2868(10) 0.117(9) Uani 0.5 3 d S T P

loop_
_atom_site_aniso_label
_atom_site_aniso_U_11
_atom_site_aniso_U_22
_atom_site_aniso_U_33
_atom_site_aniso_U_23
_atom_site_aniso_U_13
_atom_site_aniso_U_12
Bi1 0.01796(16) 0.02489(18) 0.02478(17) 0.000 0.000 0.000
O1A 0.0228(17) 0.0228(17) 0.0228(17) 0.001(2) 0.001(2) 0.001(2)
O1B 0.0210(17) 0.0210(17) 0.0210(17) -0.002(2) -0.002(2) -0.002(2)
O11 0.027(2) 0.073(4) 0.029(2) 0.000 0.0011(17) 0.000
O12 0.028(2) 0.074(4) 0.028(2) 0.000 -0.0008(17) 0.000
C11 0.028(3) 0.070(5) 0.027(3) 0.000 0.000(2) 0.000
C12 0.034(4) 0.188(16) 0.046(5) 0.000 -0.009(4) 0.000
F1 0.182(19) 0.23(2) 0.19(2) -0.077(16) -0.107(17) -0.081(16)
F2 0.040(3) 0.22(3) 0.065(5) -0.027(9) -0.019(3) -0.013(7)
F3 0.064(5) 0.22(3) 0.041(3) -0.015(7) -0.017(3) -0.023(9)
Ni1 0.0179(6) 0.0480(10) 0.0471(10) 0.000 0.000 0.000
O21 0.075(5) 0.116(6) 0.117(6) 0.050(5) 0.002(4) 0.004(4)
N1 0.042(6) 0.061(8) 0.037(6) -0.017(6) 0.000 0.000
C101 0.082(15) 0.063(12) 0.063(12) -0.024(10) 0.000 0.000
C102 0.47(6) 0.115(17) 0.119(17) -0.040(15) 0.000 0.000
O101 0.074(7) 0.074(7) 0.074(7) 0.000 0.000 0.000
O51 0.14(3) 0.58(11) 0.14(3) 0.000 0.000 0.000
O50 0.117(9) 0.117(9) 0.117(9) -0.022(9) -0.022(9) -0.022(9)

loop_
_atom_type_symbol
_atom_type_description
_atom_type_scat_dispersion_real
_atom_type_scat_dispersion_imag
_atom_type_scat_source
C C 0.0033 0.0016 'International Tables Vol C Tables 4.2.6.8 and 6.1.1.4'
O O 0.0106 0.0060 'International Tables Vol C Tables 4.2.6.8 and 6.1.1.4'
F F 0.0171 0.0103 'International Tables Vol C Tables 4.2.6.8 and 6.1.1.4'
Ni Ni 0.3393 1.1124 'International Tables Vol C Tables 4.2.6.8 and 6.1.1.4'
Bi Bi -4.1077 10.2566 'International Tables Vol C Tables 4.2.6.8 and 6.1.1.4'
N N 0.0061 0.0033 'International Tables Vol C Tables 4.2.6.8 and 6.1.1.4'
H H 0.0000 0.0000 'International Tables Vol C Tables 4.2.6.8 and 6.1.1.4'

loop_
_geom_angle_atom_site_label_1
_geom_angle_atom_site_label_2
_geom_angle_atom_site_label_3
_geom_angle
_geom_angle_site_symmetry_1
_geom_angle_site_symmetry_3
O1A Bi1 O1A 91.7(6) . 4_566
O1A Bi1 O1A 61.0(4) . 15_565
O1A Bi1 O1A 61.0(4) 4_566 15_565
O1A Bi1 O1A 61.0(4) . 14_556
O1A Bi1 O1A 61.0(4) 4_566 14_556
O1A Bi1 O1A 91.7(6) 15_565 14_556
O1A Bi1 O1B 16.4(3) . .
O1A Bi1 O1B 108.1(5) 4_566 .
O1A Bi1 O1B 71.1(2) 15_565 .
O1A Bi1 O1B 71.1(2) 14_556 .
O1A Bi1 O1B 108.1(5) . 4_566
O1A Bi1 O1B 16.4(3) 4_566 4_566
O1A Bi1 O1B 71.1(2) 15_565 4_566
O1A Bi1 O1B 71.1(2) 14_556 4_566
O1B Bi1 O1B 124.5(5) . 4_566
O1A Bi1 O1B 71.1(2) . 15_565
O1A Bi1 O1B 71.1(2) 4_566 15_565
O1A Bi1 O1B 16.4(3) 15_565 15_565
O1A Bi1 O1B 108.1(5) 14_556 15_565
O1B Bi1 O1B 77.5(2) . 15_565
O1B Bi1 O1B 77.5(2) 4_566 15_565
O1A Bi1 O1B 71.1(2) . 14_556
O1A Bi1 O1B 71.1(2) 4_566 14_556
O1A Bi1 O1B 108.1(5) 15_565 14_556
O1A Bi1 O1B 16.4(3) 14_556 14_556
O1B Bi1 O1B 77.5(2) . 14_556
O1B Bi1 O1B 77.5(2) 4_566 14_556
O1B Bi1 O1B 124.5(5) 15_565 14_556
O1A Bi1 O12 84.6(3) . 5
O1A Bi1 O12 141.83(7) 4_566 5
O1A Bi1 O12 141.83(7) 15_565 5
O1A Bi1 O12 84.6(3) 14_556 5
O1B Bi1 O12 71.8(2) . 5
O1B Bi1 O12 140.74(6) 4_566 5
O1B Bi1 O12 140.74(6) 15_565 5
O1B Bi1 O12 71.8(2) 14_556 5
O1A Bi1 O12 141.83(7) . 6_566
O1A Bi1 O12 84.6(3) 4_566 6_566
O1A Bi1 O12 84.6(3) 15_565 6_566
O1A Bi1 O12 141.83(7) 14_556 6_566
O1B Bi1 O12 140.74(6) . 6_566
O1B Bi1 O12 71.8(2) 4_566 6_566
O1B Bi1 O12 71.8(2) 15_565 6_566
O1B Bi1 O12 140.74(6) 14_556 6_566
O12 Bi1 O12 120.5(2) 5 6_566
O1A Bi1 O11 141.86(7) . 14_556
O1A Bi1 O11 84.6(3) 4_566 14_556
O1A Bi1 O11 141.86(7) 15_565 14_556
O1A Bi1 O11 84.6(3) 14_556 14_556
O1B Bi1 O11 140.75(6) . 14_556
O1B Bi1 O11 71.8(2) 4_566 14_556
O1B Bi1 O11 140.75(6) 15_565 14_556
O1B Bi1 O11 71.8(2) 14_556 14_556
O12 Bi1 O11 75.71(7) 5 14_556
O12 Bi1 O11 75.71(7) 6_566 14_556
O1A Bi1 O11 84.6(3) . .
O1A Bi1 O11 141.86(7) 4_566 .
O1A Bi1 O11 84.6(3) 15_565 .
O1A Bi1 O11 141.86(7) 14_556 .
O1B Bi1 O11 71.8(2) . .
O1B Bi1 O11 140.75(6) 4_566 .
O1B Bi1 O11 71.8(2) 15_565 .
O1B Bi1 O11 140.75(6) 14_556 .
O12 Bi1 O11 75.71(7) 5 .
O12 Bi1 O11 75.71(7) 6_566 .
O11 Bi1 O11 120.4(2) 14_556 .
O1B O1A Bi1 100.6(3) . 9
O1B O1A Bi1 100.6(3) . 5
Bi1 O1A Bi1 116.71(19) 9 5
O1B O1A Bi1 100.6(3) . .
Bi1 O1A Bi1 116.72(19) 9 .
Bi1 O1A Bi1 116.72(19) 5 .
O1A O1B Bi1 63.0(2) . 9
O1A O1B Bi1 63.0(2) . 5
Bi1 O1B Bi1 101.0(3) 9 5
O1A O1B Bi1 63.0(2) . .
Bi1 O1B Bi1 101.0(3) 9 .
Bi1 O1B Bi1 101.0(3) 5 .
C11 O11 Bi1 129.6(4) . .
C11 O12 Bi1 129.8(4) . 9
O12 C11 O11 131.0(6) . .
O12 C11 C12 114.3(5) . .
O11 C11 C12 114.6(5) . .
F3 C12 F3 36(2) 15_565 .
F3 C12 F2 117.8(10) 15_565 15_565
F3 C12 F2 130.6(10) . 15_565
F3 C12 F2 130.6(10) 15_565 .
F3 C12 F2 117.8(10) . .
F2 C12 F2 35(2) 15_565 .
F3 C12 F1 65.2(12) 15_565 15_565
F3 C12 F1 99.6(16) . 15_565
F2 C12 F1 65.1(13) 15_565 15_565
F2 C12 F1 98.3(16) . 15_565
F3 C12 F1 99.6(16) 15_565 .
F3 C12 F1 65.2(12) . .
F2 C12 F1 98.3(16) 15_565 .
F2 C12 F1 65.1(13) . .
F1 C12 F1 143.2(15) 15_565 .
F3 C12 C11 114.9(7) 15_565 .
F3 C12 C11 114.9(7) . .
F2 C12 C11 114.5(7) 15_565 .
F2 C12 C11 114.5(7) . .
F1 C12 C11 108.4(7) 15_565 .
F1 C12 C11 108.4(7) . .
C12 F1 F2 54.8(8) . .
C12 F1 F3 54.7(8) . .
F2 F1 F3 100.8(11) . .
F2 F2 C12 72.7(11) 15_565 .
F2 F2 F1 129.6(10) 15_565 .
C12 F2 F1 60.1(7) . .
F3 F3 C12 72.0(10) 15_565 .
F3 F3 F1 128.9(10) 15_565 .
C12 F3 F1 60.1(7) . .
N1 Ni1 N1 180.0 . 13_566
N1 Ni1 N1 90.1(9) . 14_556
N1 Ni1 N1 89.9(9) 13_566 14_556
N1 Ni1 N1 89.9(9) . 2_565
N1 Ni1 N1 90.1(9) 13_566 2_565
N1 Ni1 N1 180.0 14_556 2_565
N1 Ni1 O21 41.8(2) . .
N1 Ni1 O21 138.2(2) 13_566 .
N1 Ni1 O21 90.0(4) 14_556 .
N1 Ni1 O21 90.0(4) 2_565 .
N1 Ni1 O21 41.8(2) . 16
N1 Ni1 O21 138.2(2) 13_566 16
N1 Ni1 O21 90.0(4) 14_556 16
N1 Ni1 O21 90.0(4) 2_565 16
O21 Ni1 O21 83.5(5) . 16
N1 Ni1 O21 138.2(2) . 4_566
N1 Ni1 O21 41.8(2) 13_566 4_566
N1 Ni1 O21 90.0(4) 14_556 4_566
N1 Ni1 O21 90.0(4) 2_565 4_566
O21 Ni1 O21 96.5(5) . 4_566
O21 Ni1 O21 180.0(4) 16 4_566
N1 Ni1 O21 90.0(4) . 2_565
N1 Ni1 O21 90.0(4) 13_566 2_565
N1 Ni1 O21 138.2(2) 14_556 2_565
N1 Ni1 O21 41.8(2) 2_565 2_565
O21 Ni1 O21 116.4(4) . 2_565
O21 Ni1 O21 63.7(4) 16 2_565
O21 Ni1 O21 116.3(4) 4_566 2_565
N1 Ni1 O21 90.0(4) . 15_565
N1 Ni1 O21 90.0(4) 13_566 15_565
N1 Ni1 O21 138.2(2) 14_556 15_565
N1 Ni1 O21 41.8(2) 2_565 15_565
O21 Ni1 O21 63.7(4) . 15_565
O21 Ni1 O21 116.4(4) 16 15_565
O21 Ni1 O21 63.6(4) 4_566 15_565
O21 Ni1 O21 83.5(5) 2_565 15_565
N1 Ni1 O21 90.0(4) . 3_556
N1 Ni1 O21 90.0(4) 13_566 3_556
N1 Ni1 O21 41.8(2) 14_556 3_556
N1 Ni1 O21 138.2(2) 2_565 3_556
O21 Ni1 O21 116.3(4) . 3_556
O21 Ni1 O21 63.6(4) 16 3_556
O21 Ni1 O21 116.4(4) 4_566 3_556
O21 Ni1 O21 96.5(5) 2_565 3_556
O21 Ni1 O21 180.0(4) 15_565 3_556
N1 Ni1 O21 90.0(4) . 14_556
N1 Ni1 O21 90.0(4) 13_566 14_556
N1 Ni1 O21 41.8(2) 14_556 14_556
N1 Ni1 O21 138.2(2) 2_565 14_556
O21 Ni1 O21 63.6(4) . 14_556
O21 Ni1 O21 116.3(4) 16 14_556
O21 Ni1 O21 63.7(4) 4_566 14_556
O21 Ni1 O21 180.0(4) 2_565 14_556
O21 Ni1 O21 96.5(5) 15_565 14_556
O21 Ni1 O21 83.5(5) 3_556 14_556
N1 Ni1 O21 138.2(2) . 13_566
N1 Ni1 O21 41.8(2) 13_566 13_566
N1 Ni1 O21 90.0(4) 14_556 13_566
N1 Ni1 O21 90.0(4) 2_565 13_566
O21 Ni1 O21 180.0(3) . 13_566
O21 Ni1 O21 96.5(5) 16 13_566
O21 Ni1 O21 83.5(5) 4_566 13_566
O21 Ni1 O21 63.6(4) 2_565 13_566
O21 Ni1 O21 116.3(4) 15_565 13_566
O21 Ni1 O21 63.7(4) 3_556 13_566
O21 Ni1 O21 116.4(4) 14_556 13_566
N1 O21 Ni1 68.6(5) . .
N1 O21 H21A 116.8 . .
Ni1 O21 H21A 116.8 . .
N1 O21 H21B 116.8 . .
Ni1 O21 H21B 116.8 . .
H21A O21 H21B 113.8 . .
C101 N1 O21 110.3(6) . .
C101 N1 O21 110.3(6) . 16
O21 N1 O21 139.4(11) . 16
C101 N1 Ni1 180.0(16) . .
O21 N1 Ni1 69.7(6) . .
O21 N1 Ni1 69.7(6) 16 .
N1 C101 C102 179.8(16) . .
C101 C102 H10C 109.5 . .
C101 C102 H10B 109.5 . .
H10C C102 H10B 109.5 . .
C101 C102 H10A 109.5 . .
H10C C102 H10A 109.5 . .
H10B C102 H10A 109.5 . .

loop_
_geom_bond_atom_site_label_1
_geom_bond_atom_site_label_2
_geom_bond_distance
_geom_bond_site_symmetry_2
Bi1 O1A 2.160(2) .
Bi1 O1A 2.160(2) 4_566
Bi1 O1A 2.160(2) 15_565
Bi1 O1A 2.160(2) 14_556
Bi1 O1B 2.383(5) .
Bi1 O1B 2.383(5) 4_566
Bi1 O1B 2.383(5) 15_565
Bi1 O1B 2.383(5) 14_556
Bi1 O12 2.750(5) 5
Bi1 O12 2.750(5) 6_566
Bi1 O11 2.750(5) 14_556
Bi1 O11 2.750(5) .
O1A O1B 0.686(12) .
O1A Bi1 2.160(2) 9
O1A Bi1 2.160(2) 5
O1B Bi1 2.383(5) 9
O1B Bi1 2.383(5) 5
O11 C11 1.228(8) .
O12 C11 1.227(8) .
O12 Bi1 2.750(5) 9
C11 C12 1.545(10) .
C12 F3 1.299(8) 15_565
C12 F3 1.299(8) .
C12 F2 1.301(8) 15_565
C12 F2 1.301(8) .
C12 F1 1.379(9) 15_565
C12 F1 1.379(9) .
F1 F2 1.44(2) .
F1 F3 1.44(2) .
F2 F2 0.78(5) 15_565
F3 F3 0.80(4) 15_565
Ni1 N1 2.071(13) .
Ni1 N1 2.071(13) 13_566
Ni1 N1 2.071(13) 14_556
Ni1 N1 2.071(13) 2_565
Ni1 O21 2.087(8) .
Ni1 O21 2.087(8) 16
Ni1 O21 2.087(8) 4_566
Ni1 O21 2.087(8) 2_565
Ni1 O21 2.087(8) 15_565
Ni1 O21 2.087(8) 3_556
Ni1 O21 2.087(8) 14_556
Ni1 O21 2.087(8) 13_566
O21 N1 1.483(8) .
O21 H21A 0.9700 .
O21 H21B 0.9700 .
N1 C101 1.11(2) .
N1 O21 1.483(8) 16
C101 C102 1.514(6) .
C102 H10C 0.9600 .
C102 H10B 0.9600 .
C102 H10A 0.9600 .
